data_7001806
loop_
_publ_author_name
'Zhang, Min'
'Wang, Kefeng'
'Sun, Wen-Hua'

_publ_section_title
;
 Chromium(III) complexes bearing 2-benzazole-1,10-phenanthrolines:
 synthesis, molecular structures and ethylene oligomerization and
 polymerization
;
_journal_issue 32
_journal_name_full 'Dalton Transactions'
_journal_page_first 6354
_journal_page_last 6363
_journal_paper_doi 10.1039/b902361e
_journal_year 2009
_chemical_formula_sum 'C26 H26 Cl3 Cr N4 O2'
_chemical_formula_weight 584.86
_chemical_name_systematic
;
?
;
_space_group_IT_number 2
_symmetry_cell_setting triclinic
_symmetry_space_group_name_Hall '-P 1'
_symmetry_space_group_name_H-M 'P -1'
_atom_sites_solution_hydrogens geom
_atom_sites_solution_primary direct
_atom_sites_solution_secondary difmap
_audit_creation_method SHELXL-97
_cell_angle_alpha 105.958(1)
_cell_angle_beta 99.366(2)
_cell_angle_gamma 113.308(1)
_cell_formula_units_Z 2
_cell_length_a 10.734(2)
_cell_length_b 11.183(2)
_cell_length_c 13.049(3)
_cell_measurement_reflns_used 4072
_cell_measurement_temperature 153(2)
_cell_measurement_theta_max 27.5165
_cell_measurement_theta_min 3.1476
_cell_volume 1316.1(5)
_computing_cell_refinement 'CrystalClear (Rigaku Inc., 2008)'
_computing_data_collection 'CrystalClear (Rigaku Inc., 2008)'
_computing_data_reduction 'CrystalClear (Rigaku Inc., 2008)'
_computing_molecular_graphics 'Siemens SHELXTL'
_computing_publication_material 'Siemens SHELXTL'
_computing_structure_refinement 'SHELXL-97 (Sheldrick, 1997)'
_computing_structure_solution 'SHELXS-97 (Sheldrick, 1990)'
_diffrn_ambient_temperature 153(2)
_diffrn_detector_area_resol_mean 28.5714
_diffrn_measured_fraction_theta_full 0.979
_diffrn_measured_fraction_theta_max 0.979
_diffrn_measurement_method Multi-scan
_diffrn_radiation_monochromator graphite
_diffrn_radiation_source 'Rotating Anode'
_diffrn_radiation_type MoK\a
_diffrn_radiation_wavelength 0.71073
_diffrn_reflns_av_R_equivalents 0.0192
_diffrn_reflns_av_sigmaI/netI 0.0373
_diffrn_reflns_limit_h_max 12
_diffrn_reflns_limit_h_min -12
_diffrn_reflns_limit_k_max 13
_diffrn_reflns_limit_k_min -13
_diffrn_reflns_limit_l_max 15
_diffrn_reflns_limit_l_min -11
_diffrn_reflns_number 9456
_diffrn_reflns_theta_full 25.49
_diffrn_reflns_theta_max 25.49
_diffrn_reflns_theta_min 3.15
_diffrn_standards_decay_% 0
_diffrn_standards_interval_count 0
_diffrn_standards_interval_time 0
_diffrn_standards_number 0
_exptl_absorpt_coefficient_mu 0.771
_exptl_absorpt_correction_T_max 0.9625
_exptl_absorpt_correction_T_min 0.8611
_exptl_absorpt_correction_type empirical
_exptl_crystal_colour green
_exptl_crystal_density_diffrn 1.476
_exptl_crystal_density_method 'not measured'
_exptl_crystal_description block
_exptl_crystal_F_000 602
_exptl_crystal_size_max 0.20
_exptl_crystal_size_mid 0.13
_exptl_crystal_size_min 0.05
_refine_diff_density_max 0.456
_refine_diff_density_min -0.537
_refine_diff_density_rms 0.061
_refine_ls_extinction_method none
_refine_ls_goodness_of_fit_ref 1.002
_refine_ls_hydrogen_treatment constr
_refine_ls_matrix_type full
_refine_ls_number_parameters 382
_refine_ls_number_reflns 4788
_refine_ls_number_restraints 14
_refine_ls_restrained_S_all 1.005
_refine_ls_R_factor_all 0.0482
_refine_ls_R_factor_gt 0.0375
_refine_ls_shift/su_max 0.001
_refine_ls_shift/su_mean 0.000
_refine_ls_structure_factor_coef Fsqd
_refine_ls_weighting_details 'calc w=1/[\s^2^(Fo^2^)+(0.0586P)^2^+0.0000P] where P=(Fo^2^+2Fc^2^)/3'
_refine_ls_weighting_scheme calc
_refine_ls_wR_factor_gt 0.0885
_refine_ls_wR_factor_ref 0.0953
_reflns_number_gt 3938
_reflns_number_total 4788
_reflns_threshold_expression >2sigma(I)
_cod_data_source_file b902361e.txt
_cod_data_source_block C6
_cod_depositor_comments
;
The following automatic conversions were performed:
'_symmetry_cell_setting' value 'Triclinic' changed to 'triclinic'
according to '/home/saulius/struct/CIF-dictionaries/cif_core.dic'
dictionary named 'cif_core.dic' version 2.4.1 from 2010-06-29.

Automatic conversion script
Id: cif_fix_enum 1527 2010-12-29 10:47:43Z saulius 
;
_cod_original_sg_symbol_H-M P-1
_cod_database_code 7001806

loop_
_symmetry_equiv_pos_as_xyz
'x, y, z'
'-x, -y, -z'

loop_
_atom_site_label
_atom_site_type_symbol
_atom_site_fract_x
_atom_site_fract_y
_atom_site_fract_z
_atom_site_U_iso_or_equiv
_atom_site_adp_type
_atom_site_occupancy
_atom_site_symmetry_multiplicity
_atom_site_calc_flag
_atom_site_refinement_flags
_atom_site_disorder_assembly
_atom_site_disorder_group
Cr1 Cr 0.46943(4) 0.17617(4) 0.71901(3) 0.01917(12) Uani 1 1 d . . .
Cl1 Cl 0.45280(6) 0.24106(7) 0.56532(5) 0.02582(15) Uani 1 1 d . . .
Cl2 Cl 0.47066(6) 0.11788(7) 0.87530(5) 0.02651(16) Uani 1 1 d . . .
Cl3 Cl 0.67173(6) 0.15785(7) 0.70560(5) 0.02903(16) Uani 1 1 d . . .
O1 O 0.48736(16) 0.55389(17) 0.90233(13) 0.0230(4) Uani 1 1 d . . .
N1 N 0.29046(19) 0.1921(2) 0.73163(15) 0.0193(4) Uani 1 1 d . . .
N2 N 0.30885(19) -0.0291(2) 0.61899(16) 0.0222(4) Uani 1 1 d . . .
N3 N 0.54550(19) 0.3886(2) 0.81917(15) 0.0200(4) Uani 1 1 d . . .
C1 C 0.2953(2) 0.3121(3) 0.78993(18) 0.0216(5) Uani 1 1 d . . .
C2 C 0.1714(3) 0.3233(3) 0.7961(2) 0.0258(6) Uani 1 1 d . . .
H2 H 0.1761 0.4098 0.8386 0.031 Uiso 1 1 calc R . .
C3 C 0.0421(3) 0.2049(3) 0.7388(2) 0.0285(6) Uani 1 1 d . . .
H3 H -0.0437 0.2100 0.7414 0.034 Uiso 1 1 calc R . .
C4 C 0.0353(2) 0.0770(3) 0.6765(2) 0.0261(6) Uani 1 1 d . . .
C5 C -0.0914(3) -0.0515(3) 0.6103(2) 0.0305(6) Uani 1 1 d . . .
H5 H -0.1820 -0.0551 0.6068 0.037 Uiso 1 1 calc R . .
C6 C -0.0839(3) -0.1685(3) 0.5523(2) 0.0310(6) Uani 1 1 d . . .
H6 H -0.1699 -0.2526 0.5101 0.037 Uiso 1 1 calc R . .
C7 C 0.0497(2) -0.1694(3) 0.55269(19) 0.0255(6) Uani 1 1 d . . .
C8 C 0.0649(3) -0.2855(3) 0.4928(2) 0.0310(6) Uani 1 1 d . . .
H8 H -0.0166 -0.3734 0.4498 0.037 Uiso 1 1 calc R . .
C9 C 0.1996(3) -0.2699(3) 0.4974(2) 0.0315(6) Uani 1 1 d . . .
H9 H 0.2115 -0.3477 0.4579 0.038 Uiso 1 1 calc R . .
C10 C 0.3188(3) -0.1402(3) 0.5599(2) 0.0279(6) Uani 1 1 d . . .
H10 H 0.4107 -0.1313 0.5601 0.034 Uiso 1 1 calc R . .
C11 C 0.1748(2) -0.0444(3) 0.61515(19) 0.0224(5) Uani 1 1 d . . .
C12 C 0.1662(2) 0.0763(3) 0.67621(18) 0.0215(5) Uani 1 1 d . . .
C13 C 0.4442(2) 0.4195(2) 0.83894(18) 0.0209(5) Uani 1 1 d . . .
C14 C 0.6706(2) 0.5157(2) 0.87033(18) 0.0197(5) Uani 1 1 d . . .
C15 C 0.8095(2) 0.5492(3) 0.86975(19) 0.0242(5) Uani 1 1 d . . .
H15 H 0.8338 0.4791 0.8340 0.029 Uiso 1 1 calc R . .
C16 C 0.9119(3) 0.6893(3) 0.9234(2) 0.0259(6) Uani 1 1 d . A .
C17 C 0.8709(3) 0.7882(3) 0.9776(2) 0.0286(6) Uani 1 1 d . . .
H17 H 0.9425 0.8830 1.0158 0.034 Uiso 1 1 calc R . .
C18 C 0.7329(3) 0.7565(3) 0.9791(2) 0.0276(6) Uani 1 1 d . . .
H18 H 0.7080 0.8254 1.0163 0.033 Uiso 1 1 calc R . .
C19 C 0.6347(2) 0.6174(3) 0.92238(19) 0.0217(5) Uani 1 1 d . . .
C20 C 1.0645(3) 0.7372(3) 0.9164(2) 0.0341(6) Uani 1 1 d D . .
C21 C 1.1697(5) 0.8661(4) 1.0215(4) 0.0540(15) Uani 0.714(5) 1 d PD A 1
H21A H 1.2655 0.9004 1.0135 0.065 Uiso 0.714(5) 1 calc PR A 1
H21B H 1.1703 0.8400 1.0873 0.065 Uiso 0.714(5) 1 calc PR A 1
H21C H 1.1406 0.9401 1.0307 0.065 Uiso 0.714(5) 1 calc PR A 1
C21' C 1.1744(14) 0.8904(6) 0.9754(12) 0.0540(15) Uani 0.286(5) 1 d PD A 2
H21D H 1.2670 0.9018 0.9669 0.065 Uiso 0.286(5) 1 calc PR A 2
H21E H 1.1823 0.9208 1.0552 0.065 Uiso 0.286(5) 1 calc PR A 2
H21F H 1.1450 0.9475 0.9424 0.065 Uiso 0.286(5) 1 calc PR A 2
C22 C 1.1136(9) 0.6266(7) 0.9112(6) 0.074(3) Uani 0.714(5) 1 d PD A 1
H22A H 1.0583 0.5466 0.8400 0.089 Uiso 0.714(5) 1 calc PR A 1
H22B H 1.0991 0.5951 0.9734 0.089 Uiso 0.714(5) 1 calc PR A 1
H22C H 1.2150 0.6666 0.9170 0.089 Uiso 0.714(5) 1 calc PR A 1
C22' C 1.119(3) 0.649(2) 0.9611(18) 0.074(3) Uani 0.286(5) 1 d PD A 2
H22D H 1.0534 0.5493 0.9183 0.089 Uiso 0.286(5) 1 calc PR A 2
H22E H 1.1243 0.6712 1.0402 0.089 Uiso 0.286(5) 1 calc PR A 2
H22F H 1.2138 0.6702 0.9534 0.089 Uiso 0.286(5) 1 calc PR A 2
C23 C 1.0706(5) 0.7891(7) 0.8198(4) 0.0629(16) Uani 0.714(5) 1 d PD A 1
H23A H 1.1679 0.8248 0.8147 0.076 Uiso 0.714(5) 1 calc PR A 1
H23B H 1.0432 0.8644 0.8331 0.076 Uiso 0.714(5) 1 calc PR A 1
H23C H 1.0049 0.7113 0.7495 0.076 Uiso 0.714(5) 1 calc PR A 1
C23' C 1.0530(11) 0.6702(14) 0.7940(4) 0.0629(16) Uani 0.286(5) 1 d PD A 2
H23D H 1.1488 0.6975 0.7866 0.076 Uiso 0.286(5) 1 calc PR A 2
H23E H 1.0022 0.7023 0.7476 0.076 Uiso 0.286(5) 1 calc PR A 2
H23F H 1.0007 0.5677 0.7693 0.076 Uiso 0.286(5) 1 calc PR A 2
O2 O 0.7262(10) 0.4938(17) 0.356(2) 0.075(4) Uani 0.613(5) 1 d PD B 1
N4 N 0.5073(2) 0.3080(2) 0.29229(18) 0.0351(5) Uani 0.613(5) 1 d PD B 1
C24 C 0.6030(5) 0.4374(4) 0.3559(4) 0.0390(14) Uani 0.613(5) 1 d PD B 1
H24 H 0.5737 0.4919 0.4065 0.047 Uiso 0.613(5) 1 calc PR B 1
C25 C 0.3626(5) 0.2476(8) 0.2965(5) 0.091(3) Uani 0.613(5) 1 d PD B 1
H25A H 0.3541 0.3120 0.3599 0.109 Uiso 0.613(5) 1 calc PR B 1
H25B H 0.3383 0.1579 0.3058 0.109 Uiso 0.613(5) 1 calc PR B 1
H25C H 0.2973 0.2321 0.2267 0.109 Uiso 0.613(5) 1 calc PR B 1
C26 C 0.5424(6) 0.2177(5) 0.2111(4) 0.061(2) Uani 0.613(5) 1 d PD B 1
H26A H 0.4917 0.2016 0.1351 0.073 Uiso 0.613(5) 1 calc PR B 1
H26B H 0.5136 0.1276 0.2206 0.073 Uiso 0.613(5) 1 calc PR B 1
H26C H 0.6454 0.2632 0.2230 0.073 Uiso 0.613(5) 1 calc PR B 1
O2' O 0.7315(13) 0.481(2) 0.338(3) 0.071(8) Uani 0.387(5) 1 d PD B 2
N4' N 0.5073(2) 0.3080(2) 0.29229(18) 0.0351(5) Uani 0.387(5) 1 d PD B 2
C24' C 0.6410(6) 0.3583(8) 0.2934(7) 0.061(3) Uani 0.387(5) 1 d PD B 2
H24' H 0.6698 0.2928 0.2562 0.074 Uiso 0.387(5) 1 calc PR B 2
C25' C 0.4129(7) 0.1584(5) 0.2493(6) 0.045(2) Uani 0.387(5) 1 d PD B 2
H25D H 0.4540 0.1083 0.2036 0.054 Uiso 0.387(5) 1 calc PR B 2
H25E H 0.3199 0.1382 0.2032 0.054 Uiso 0.387(5) 1 calc PR B 2
H25F H 0.4009 0.1274 0.3119 0.054 Uiso 0.387(5) 1 calc PR B 2
C26' C 0.4548(10) 0.3971(9) 0.3551(7) 0.069(4) Uani 0.387(5) 1 d PD B 2
H26D H 0.5251 0.4959 0.3793 0.082 Uiso 0.387(5) 1 calc PR B 2
H26E H 0.4395 0.3746 0.4210 0.082 Uiso 0.387(5) 1 calc PR B 2
H26F H 0.3646 0.3807 0.3074 0.082 Uiso 0.387(5) 1 calc PR B 2

loop_
_atom_site_aniso_label
_atom_site_aniso_U_11
_atom_site_aniso_U_22
_atom_site_aniso_U_33
_atom_site_aniso_U_23
_atom_site_aniso_U_13
_atom_site_aniso_U_12
Cr1 0.0150(2) 0.0229(2) 0.0202(2) 0.00623(16) 0.00593(15) 0.01040(17)
Cl1 0.0236(3) 0.0339(4) 0.0231(3) 0.0118(3) 0.0084(2) 0.0152(3)
Cl2 0.0268(3) 0.0351(4) 0.0259(3) 0.0142(3) 0.0109(2) 0.0193(3)
Cl3 0.0216(3) 0.0403(4) 0.0322(3) 0.0132(3) 0.0120(3) 0.0199(3)
O1 0.0236(9) 0.0234(9) 0.0282(9) 0.0109(7) 0.0133(7) 0.0139(8)
N1 0.0172(10) 0.0264(11) 0.0173(10) 0.0094(8) 0.0063(8) 0.0119(9)
N2 0.0187(11) 0.0266(11) 0.0221(10) 0.0087(9) 0.0075(8) 0.0111(9)
N3 0.0190(10) 0.0239(11) 0.0199(10) 0.0073(8) 0.0068(8) 0.0128(9)
C1 0.0217(13) 0.0295(14) 0.0205(12) 0.0140(10) 0.0089(10) 0.0144(11)
C2 0.0282(14) 0.0341(15) 0.0278(13) 0.0148(11) 0.0144(11) 0.0219(12)
C3 0.0213(13) 0.0457(17) 0.0328(14) 0.0220(13) 0.0136(11) 0.0222(13)
C4 0.0195(13) 0.0391(15) 0.0256(13) 0.0176(12) 0.0099(10) 0.0144(12)
C5 0.0165(13) 0.0451(17) 0.0317(14) 0.0196(13) 0.0091(11) 0.0117(12)
C6 0.0192(13) 0.0376(16) 0.0283(14) 0.0161(12) 0.0052(11) 0.0041(12)
C7 0.0212(13) 0.0313(14) 0.0221(13) 0.0125(11) 0.0058(10) 0.0088(11)
C8 0.0277(14) 0.0278(14) 0.0246(13) 0.0087(11) 0.0029(11) 0.0034(12)
C9 0.0348(15) 0.0267(14) 0.0275(14) 0.0056(11) 0.0086(11) 0.0127(12)
C10 0.0260(14) 0.0311(15) 0.0280(14) 0.0101(11) 0.0093(11) 0.0148(12)
C11 0.0163(12) 0.0306(14) 0.0194(12) 0.0114(10) 0.0046(10) 0.0090(11)
C12 0.0179(12) 0.0293(14) 0.0210(12) 0.0135(10) 0.0064(10) 0.0117(11)
C13 0.0238(13) 0.0223(13) 0.0196(12) 0.0091(10) 0.0078(10) 0.0123(11)
C14 0.0225(13) 0.0235(13) 0.0170(12) 0.0091(10) 0.0078(10) 0.0127(11)
C15 0.0236(13) 0.0293(14) 0.0245(13) 0.0110(11) 0.0087(10) 0.0156(11)
C16 0.0229(13) 0.0312(14) 0.0273(13) 0.0162(11) 0.0091(10) 0.0120(11)
C17 0.0272(14) 0.0235(14) 0.0339(15) 0.0124(11) 0.0101(11) 0.0094(11)
C18 0.0334(15) 0.0223(13) 0.0305(14) 0.0108(11) 0.0150(11) 0.0135(12)
C19 0.0211(13) 0.0263(13) 0.0228(12) 0.0119(10) 0.0099(10) 0.0127(11)
C20 0.0210(14) 0.0416(17) 0.0412(16) 0.0205(14) 0.0098(12) 0.0124(13)
C21 0.031(2) 0.038(2) 0.094(4) 0.026(2) 0.022(3) 0.0145(19)
C21' 0.031(2) 0.038(2) 0.094(4) 0.026(2) 0.022(3) 0.0145(19)
C22 0.032(2) 0.031(3) 0.163(8) 0.023(5) 0.048(5) 0.020(3)
C22' 0.032(2) 0.031(3) 0.163(8) 0.023(5) 0.048(5) 0.020(3)
C23 0.034(2) 0.109(5) 0.073(3) 0.066(4) 0.031(2) 0.032(3)
C23' 0.034(2) 0.109(5) 0.073(3) 0.066(4) 0.031(2) 0.032(3)
O2 0.051(6) 0.055(6) 0.086(9) 0.022(4) 0.010(5) 0.001(5)
N4 0.0320(13) 0.0310(13) 0.0364(13) 0.0149(11) 0.0095(10) 0.0081(11)
C24 0.044(3) 0.027(3) 0.040(3) 0.007(2) 0.007(2) 0.016(2)
C25 0.032(3) 0.152(9) 0.059(4) 0.066(5) 0.008(3) 0.000(4)
C26 0.082(4) 0.034(3) 0.051(3) 0.000(3) -0.005(3) 0.033(3)
O2' 0.041(8) 0.051(9) 0.074(11) 0.042(10) -0.021(8) -0.020(8)
N4' 0.0320(13) 0.0310(13) 0.0364(13) 0.0149(11) 0.0095(10) 0.0081(11)
C24' 0.066(7) 0.063(7) 0.060(6) 0.042(6) 0.011(5) 0.025(6)
C25' 0.045(5) 0.040(5) 0.043(5) 0.010(4) 0.009(4) 0.018(4)
C26' 0.138(11) 0.063(7) 0.042(5) 0.031(5) 0.047(6) 0.067(8)

loop_
_atom_type_symbol
_atom_type_description
_atom_type_scat_dispersion_real
_atom_type_scat_dispersion_imag
_atom_type_scat_source
C C 0.0033 0.0016 'International Tables Vol C Tables 4.2.6.8 and 6.1.1.4'
H H 0.0000 0.0000 'International Tables Vol C Tables 4.2.6.8 and 6.1.1.4'
N N 0.0061 0.0033 'International Tables Vol C Tables 4.2.6.8 and 6.1.1.4'
O O 0.0106 0.0060 'International Tables Vol C Tables 4.2.6.8 and 6.1.1.4'
Cl Cl 0.1484 0.1585 'International Tables Vol C Tables 4.2.6.8 and 6.1.1.4'
Cr Cr 0.3209 0.6236 'International Tables Vol C Tables 4.2.6.8 and 6.1.1.4'

loop_
_geom_angle_atom_site_label_1
_geom_angle_atom_site_label_2
_geom_angle_atom_site_label_3
_geom_angle
_geom_angle_site_symmetry_1
_geom_angle_site_symmetry_3
_geom_angle_publ_flag
N1 Cr1 N3 75.99(7) . . ?
N1 Cr1 N2 78.23(8) . . ?
N3 Cr1 N2 154.15(7) . . ?
N1 Cr1 Cl3 179.68(6) . . ?
N3 Cr1 Cl3 104.03(5) . . ?
N2 Cr1 Cl3 101.76(6) . . ?
N1 Cr1 Cl2 86.74(5) . . ?
N3 Cr1 Cl2 90.54(6) . . ?
N2 Cr1 Cl2 89.91(6) . . ?
Cl3 Cr1 Cl2 92.94(2) . . ?
N1 Cr1 Cl1 88.19(5) . . ?
N3 Cr1 Cl1 87.13(6) . . ?
N2 Cr1 Cl1 90.17(6) . . ?
Cl3 Cr1 Cl1 92.13(2) . . ?
Cl2 Cr1 Cl1 174.80(3) . . ?
C13 O1 C19 103.74(17) . . ?
C1 N1 C12 121.11(19) . . ?
C1 N1 Cr1 121.92(15) . . ?
C12 N1 Cr1 116.95(15) . . ?
C10 N2 C11 117.4(2) . . ?
C10 N2 Cr1 130.13(16) . . ?
C11 N2 Cr1 112.44(16) . . ?
C13 N3 C14 105.03(19) . . ?
C13 N3 Cr1 113.23(15) . . ?
C14 N3 Cr1 141.66(15) . . ?
N1 C1 C2 121.7(2) . . ?
N1 C1 C13 108.66(19) . . ?
C2 C1 C13 129.6(2) . . ?
C3 C2 C1 117.9(2) . . ?
C3 C2 H2 121.0 . . ?
C1 C2 H2 121.0 . . ?
C2 C3 C4 121.0(2) . . ?
C2 C3 H3 119.5 . . ?
C4 C3 H3 119.5 . . ?
C3 C4 C12 116.7(2) . . ?
C3 C4 C5 126.5(2) . . ?
C12 C4 C5 116.8(2) . . ?
C6 C5 C4 120.9(2) . . ?
C6 C5 H5 119.5 . . ?
C4 C5 H5 119.5 . . ?
C5 C6 C7 122.3(2) . . ?
C5 C6 H6 118.9 . . ?
C7 C6 H6 118.9 . . ?
C11 C7 C8 117.0(2) . . ?
C11 C7 C6 117.8(2) . . ?
C8 C7 C6 125.1(2) . . ?
C9 C8 C7 118.9(2) . . ?
C9 C8 H8 120.5 . . ?
C7 C8 H8 120.5 . . ?
C8 C9 C10 120.3(2) . . ?
C8 C9 H9 119.8 . . ?
C10 C9 H9 119.8 . . ?
N2 C10 C9 122.5(2) . . ?
N2 C10 H10 118.8 . . ?
C9 C10 H10 118.8 . . ?
N2 C11 C7 123.8(2) . . ?
N2 C11 C12 116.5(2) . . ?
C7 C11 C12 119.6(2) . . ?
N1 C12 C4 121.5(2) . . ?
N1 C12 C11 115.8(2) . . ?
C4 C12 C11 122.6(2) . . ?
N3 C13 O1 115.5(2) . . ?
N3 C13 C1 120.2(2) . . ?
O1 C13 C1 124.3(2) . . ?
C19 C14 C15 121.4(2) . . ?
C19 C14 N3 107.59(19) . . ?
C15 C14 N3 130.9(2) . . ?
C14 C15 C16 117.7(2) . . ?
C14 C15 H15 121.2 . . ?
C16 C15 H15 121.2 . . ?
C15 C16 C17 118.8(2) . . ?
C15 C16 C20 120.8(2) . . ?
C17 C16 C20 120.3(2) . . ?
C18 C17 C16 124.2(2) . . ?
C18 C17 H17 117.9 . . ?
C16 C17 H17 117.9 . . ?
C19 C18 C17 114.9(2) . . ?
C19 C18 H18 122.6 . . ?
C17 C18 H18 122.6 . . ?
C18 C19 C14 123.0(2) . . ?
C18 C19 O1 128.9(2) . . ?
C14 C19 O1 108.1(2) . . ?
C22 C20 C21' 118.3(8) . . ?
C22 C20 C22' 23.3(9) . . ?
C21' C20 C22' 108.6(12) . . ?
C22 C20 C23 115.5(4) . . ?
C21' C20 C23 77.8(6) . . ?
C22' C20 C23 137.0(8) . . ?
C22 C20 C23' 73.8(5) . . ?
C21' C20 C23' 115.4(8) . . ?
C22' C20 C23' 97.1(9) . . ?
C23 C20 C23' 46.5(5) . . ?
C22 C20 C21 106.0(4) . . ?
C21' C20 C21 27.5(6) . . ?
C22' C20 C21 88.8(10) . . ?
C23 C20 C21 105.3(3) . . ?
C23' C20 C21 138.9(5) . . ?
C22 C20 C16 112.8(4) . . ?
C21' C20 C16 119.9(7) . . ?
C22' C20 C16 105.7(10) . . ?
C23 C20 C16 106.9(2) . . ?
C23' C20 C16 107.2(4) . . ?
C21 C20 C16 110.1(3) . . ?
C20 C21 H21A 109.5 . . ?
C20 C21 H21B 109.5 . . ?
C20 C21 H21C 109.5 . . ?
C20 C21' H21D 109.5 . . ?
C20 C21' H21E 109.5 . . ?
H21D C21' H21E 109.5 . . ?
C20 C21' H21F 109.5 . . ?
H21D C21' H21F 109.5 . . ?
H21E C21' H21F 109.5 . . ?
C20 C22 H22A 109.5 . . ?
C20 C22 H22B 109.5 . . ?
C20 C22 H22C 109.5 . . ?
C20 C22' H22D 109.5 . . ?
C20 C22' H22E 109.5 . . ?
H22D C22' H22E 109.5 . . ?
C20 C22' H22F 109.5 . . ?
H22D C22' H22F 109.5 . . ?
H22E C22' H22F 109.5 . . ?
C20 C23 H23A 109.5 . . ?
C20 C23 H23B 109.5 . . ?
C20 C23 H23C 109.5 . . ?
C20 C23' H23D 109.5 . . ?
C20 C23' H23E 109.5 . . ?
H23D C23' H23E 109.5 . . ?
C20 C23' H23F 109.5 . . ?
H23D C23' H23F 109.5 . . ?
H23E C23' H23F 109.5 . . ?
C24 N4 C25 122.8(3) . . ?
C24 N4 C26 120.8(4) . . ?
C25 N4 C26 116.3(4) . . ?
O2 C24 N4 125.6(13) . . ?
O2 C24 H24 117.2 . . ?
N4 C24 H24 117.2 . . ?
O2' C24' H24' 116.8 . . ?
H25D C25' H25E 109.5 . . ?
H25D C25' H25F 109.5 . . ?
H25E C25' H25F 109.5 . . ?
H26D C26' H26E 109.5 . . ?
H26D C26' H26F 109.5 . . ?
H26E C26' H26F 109.5 . . ?

loop_
_geom_bond_atom_site_label_1
_geom_bond_atom_site_label_2
_geom_bond_distance
_geom_bond_site_symmetry_2
_geom_bond_publ_flag
Cr1 N1 2.0263(18) . ?
Cr1 N3 2.105(2) . ?
Cr1 N2 2.106(2) . ?
Cr1 Cl3 2.2899(8) . ?
Cr1 Cl2 2.3051(8) . ?
Cr1 Cl1 2.3166(8) . ?
O1 C13 1.341(3) . ?
O1 C19 1.395(3) . ?
N1 C1 1.324(3) . ?
N1 C12 1.335(3) . ?
N2 C10 1.325(3) . ?
N2 C11 1.371(3) . ?
N3 C13 1.307(3) . ?
N3 C14 1.394(3) . ?
C1 C2 1.397(3) . ?
C1 C13 1.460(3) . ?
C2 C3 1.379(4) . ?
C2 H2 0.9500 . ?
C3 C4 1.403(4) . ?
C3 H3 0.9500 . ?
C4 C12 1.409(3) . ?
C4 C5 1.432(3) . ?
C5 C6 1.360(4) . ?
C5 H5 0.9500 . ?
C6 C7 1.437(3) . ?
C6 H6 0.9500 . ?
C7 C11 1.397(3) . ?
C7 C8 1.406(4) . ?
C8 C9 1.375(4) . ?
C8 H8 0.9500 . ?
C9 C10 1.395(4) . ?
C9 H9 0.9500 . ?
C10 H10 0.9500 . ?
C11 C12 1.413(3) . ?
C14 C19 1.383(3) . ?
C14 C15 1.387(3) . ?
C15 C16 1.392(3) . ?
C15 H15 0.9500 . ?
C16 C17 1.405(3) . ?
C16 C20 1.535(3) . ?
C17 C18 1.385(3) . ?
C17 H17 0.9500 . ?
C18 C19 1.376(3) . ?
C18 H18 0.9500 . ?
C20 C22 1.514(3) . ?
C20 C21' 1.516(3) . ?
C20 C22' 1.519(3) . ?
C20 C23 1.527(3) . ?
C20 C23' 1.528(3) . ?
C20 C21 1.534(3) . ?
C21 H21A 0.9800 . ?
C21 H21B 0.9800 . ?
C21 H21C 0.9800 . ?
C21' H21D 0.9800 . ?
C21' H21E 0.9800 . ?
C21' H21F 0.9800 . ?
C22 H22A 0.9800 . ?
C22 H22B 0.9800 . ?
C22 H22C 0.9800 . ?
C22' H22D 0.9800 . ?
C22' H22E 0.9800 . ?
C22' H22F 0.9800 . ?
C23 H23A 0.9800 . ?
C23 H23B 0.9800 . ?
C23 H23C 0.9800 . ?
C23' H23D 0.9800 . ?
C23' H23E 0.9800 . ?
C23' H23F 0.9800 . ?
O2 C24 1.220(14) . ?
N4 C24 1.313(4) . ?
N4 C25 1.445(4) . ?
N4 C26 1.458(5) . ?
C24 H24 0.9500 . ?
C25 H25A 0.9800 . ?
C25 H25B 0.9800 . ?
C25 H25C 0.9800 . ?
C26 H26A 0.9800 . ?
C26 H26B 0.9800 . ?
C26 H26C 0.9800 . ?
O2' C24' 1.218(14) . ?
C24' H24' 0.9500 . ?
C25' H25D 0.9800 . ?
C25' H25E 0.9800 . ?
C25' H25F 0.9800 . ?
C26' H26D 0.9800 . ?
C26' H26E 0.9800 . ?
C26' H26F 0.9800 . ?

loop_
_geom_torsion_atom_site_label_1
_geom_torsion_atom_site_label_2
_geom_torsion_atom_site_label_3
_geom_torsion_atom_site_label_4
_geom_torsion
_geom_torsion_site_symmetry_1
_geom_torsion_site_symmetry_2
_geom_torsion_site_symmetry_3
_geom_torsion_site_symmetry_4
_geom_torsion_publ_flag
N3 Cr1 N1 C1 -0.42(17) . . . . ?
N2 Cr1 N1 C1 -178.46(18) . . . . ?
Cl3 Cr1 N1 C1 92(13) . . . . ?
Cl2 Cr1 N1 C1 90.95(17) . . . . ?
Cl1 Cr1 N1 C1 -87.91(17) . . . . ?
N3 Cr1 N1 C12 178.10(17) . . . . ?
N2 Cr1 N1 C12 0.06(16) . . . . ?
Cl3 Cr1 N1 C12 -89(13) . . . . ?
Cl2 Cr1 N1 C12 -90.53(16) . . . . ?
Cl1 Cr1 N1 C12 90.61(16) . . . . ?
N1 Cr1 N2 C10 178.3(2) . . . . ?
N3 Cr1 N2 C10 173.90(19) . . . . ?
Cl3 Cr1 N2 C10 -2.1(2) . . . . ?
Cl2 Cr1 N2 C10 -95.0(2) . . . . ?
Cl1 Cr1 N2 C10 90.2(2) . . . . ?
N1 Cr1 N2 C11 -0.28(15) . . . . ?
N3 Cr1 N2 C11 -4.7(3) . . . . ?
Cl3 Cr1 N2 C11 179.39(14) . . . . ?
Cl2 Cr1 N2 C11 86.41(15) . . . . ?
Cl1 Cr1 N2 C11 -88.40(15) . . . . ?
N1 Cr1 N3 C13 1.25(15) . . . . ?
N2 Cr1 N3 C13 5.7(3) . . . . ?
Cl3 Cr1 N3 C13 -178.42(14) . . . . ?
Cl2 Cr1 N3 C13 -85.26(15) . . . . ?
Cl1 Cr1 N3 C13 90.10(15) . . . . ?
N1 Cr1 N3 C14 -174.6(3) . . . . ?
N2 Cr1 N3 C14 -170.2(2) . . . . ?
Cl3 Cr1 N3 C14 5.7(2) . . . . ?
Cl2 Cr1 N3 C14 98.9(2) . . . . ?
Cl1 Cr1 N3 C14 -85.8(2) . . . . ?
C12 N1 C1 C2 0.0(3) . . . . ?
Cr1 N1 C1 C2 178.42(16) . . . . ?
C12 N1 C1 C13 -178.86(19) . . . . ?
Cr1 N1 C1 C13 -0.4(3) . . . . ?
N1 C1 C2 C3 -0.4(3) . . . . ?
C13 C1 C2 C3 178.2(2) . . . . ?
C1 C2 C3 C4 0.3(4) . . . . ?
C2 C3 C4 C12 0.2(4) . . . . ?
C2 C3 C4 C5 -177.6(2) . . . . ?
C3 C4 C5 C6 179.1(2) . . . . ?
C12 C4 C5 C6 1.4(4) . . . . ?
C4 C5 C6 C7 -1.0(4) . . . . ?
C5 C6 C7 C11 -0.1(4) . . . . ?
C5 C6 C7 C8 -178.5(2) . . . . ?
C11 C7 C8 C9 -0.9(4) . . . . ?
C6 C7 C8 C9 177.5(2) . . . . ?
C7 C8 C9 C10 -0.5(4) . . . . ?
C11 N2 C10 C9 -1.4(4) . . . . ?
Cr1 N2 C10 C9 -179.86(18) . . . . ?
C8 C9 C10 N2 1.8(4) . . . . ?
C10 N2 C11 C7 -0.2(3) . . . . ?
Cr1 N2 C11 C7 178.52(18) . . . . ?
C10 N2 C11 C12 -178.3(2) . . . . ?
Cr1 N2 C11 C12 0.5(3) . . . . ?
C8 C7 C11 N2 1.4(4) . . . . ?
C6 C7 C11 N2 -177.2(2) . . . . ?
C8 C7 C11 C12 179.4(2) . . . . ?
C6 C7 C11 C12 0.8(3) . . . . ?
C1 N1 C12 C4 0.5(3) . . . . ?
Cr1 N1 C12 C4 -177.98(17) . . . . ?
C1 N1 C12 C11 178.7(2) . . . . ?
Cr1 N1 C12 C11 0.2(3) . . . . ?
C3 C4 C12 N1 -0.6(3) . . . . ?
C5 C4 C12 N1 177.4(2) . . . . ?
C3 C4 C12 C11 -178.6(2) . . . . ?
C5 C4 C12 C11 -0.7(3) . . . . ?
N2 C11 C12 N1 -0.4(3) . . . . ?
C7 C11 C12 N1 -178.6(2) . . . . ?
N2 C11 C12 C4 177.7(2) . . . . ?
C7 C11 C12 C4 -0.4(4) . . . . ?
C14 N3 C13 O1 -2.5(3) . . . . ?
Cr1 N3 C13 O1 -179.89(14) . . . . ?
C14 N3 C13 C1 175.4(2) . . . . ?
Cr1 N3 C13 C1 -2.0(3) . . . . ?
C19 O1 C13 N3 2.1(3) . . . . ?
C19 O1 C13 C1 -175.7(2) . . . . ?
N1 C1 C13 N3 1.6(3) . . . . ?
C2 C1 C13 N3 -177.1(2) . . . . ?
N1 C1 C13 O1 179.3(2) . . . . ?
C2 C1 C13 O1 0.6(4) . . . . ?
C13 N3 C14 C19 1.9(2) . . . . ?
Cr1 N3 C14 C19 177.96(18) . . . . ?
C13 N3 C14 C15 -174.4(2) . . . . ?
Cr1 N3 C14 C15 1.7(4) . . . . ?
C19 C14 C15 C16 -0.1(3) . . . . ?
N3 C14 C15 C16 175.8(2) . . . . ?
C14 C15 C16 C17 1.7(3) . . . . ?
C14 C15 C16 C20 -173.8(2) . . . . ?
C15 C16 C17 C18 -1.8(4) . . . . ?
C20 C16 C17 C18 173.8(2) . . . . ?
C16 C17 C18 C19 0.1(4) . . . . ?
C17 C18 C19 C14 1.7(4) . . . . ?
C17 C18 C19 O1 -175.5(2) . . . . ?
C15 C14 C19 C18 -1.8(4) . . . . ?
N3 C14 C19 C18 -178.5(2) . . . . ?
C15 C14 C19 O1 175.98(19) . . . . ?
N3 C14 C19 O1 -0.7(2) . . . . ?
C13 O1 C19 C18 176.9(2) . . . . ?
C13 O1 C19 C14 -0.7(2) . . . . ?
C15 C16 C20 C22 -33.4(4) . . . . ?
C17 C16 C20 C22 151.1(4) . . . . ?
C15 C16 C20 C21' 179.9(7) . . . . ?
C17 C16 C20 C21' 4.4(8) . . . . ?
C15 C16 C20 C22' -57.0(9) . . . . ?
C17 C16 C20 C22' 127.5(10) . . . . ?
C15 C16 C20 C23 94.6(4) . . . . ?
C17 C16 C20 C23 -81.0(4) . . . . ?
C15 C16 C20 C23' 45.8(6) . . . . ?
C17 C16 C20 C23' -129.7(6) . . . . ?
C15 C16 C20 C21 -151.6(3) . . . . ?
C17 C16 C20 C21 32.9(4) . . . . ?
C25 N4 C24 O2 -179.8(12) . . . . ?
C26 N4 C24 O2 -0.9(13) . . . . ?
